data_1569850
loop_
_publ_author_name
'Stapf, Manuel'
'Schwarzer, Anke'

_publ_section_title
;
 N,N&#x2032;-[1,4-Phenylenebis(iminocarbonyl)]bis(L-phenylalanine)
 tetrahydrofuran disolvate
;
_journal_coeditor_code BH4077
_journal_issue 9
_journal_name_full IUCrData
_journal_paper_doi 10.1107/S2414314623007435
_journal_volume 8
_journal_year 2023
_chemical_absolute_configuration syn
_chemical_formula_iupac 'C26 H26 N4 O6, 2C4 H8 O'
_chemical_formula_moiety 'C26 H26 N4 O6, 2(C4 H8 O)'
_chemical_formula_sum 'C34 H42 N4 O8'
_chemical_formula_weight 634.71
_chemical_name_systematic
;
<i>N</i>,<i>N</i>'-[1,4-Phenylenebis(iminocarbonyl)]bis(<i>L</i>-phenylalanine)
tetrahydrofuran disolvate
;
_space_group_crystal_system tetragonal
_space_group_IT_number 80
_space_group_name_Hall 'I 4bw'
_space_group_name_H-M_alt 'I 41'
_atom_sites_solution_hydrogens mixed
_atom_sites_solution_primary dual
_atom_sites_solution_secondary difmap
_audit_creation_method SHELXL-2018/3
_cell_angle_alpha 90
_cell_angle_beta 90
_cell_angle_gamma 90
_cell_formula_units_Z 4
_cell_length_a 13.632(4)
_cell_length_b 13.632(4)
_cell_length_c 17.507(6)
_cell_measurement_reflns_used 1266
_cell_measurement_temperature 153(2)
_cell_measurement_theta_max 26.66
_cell_measurement_theta_min 3.08
_cell_volume 3253.4(18)
_computing_cell_refinement
;
X-AREA (Stoe & Cie, 2009)
;
_computing_data_collection
;
X-AREA (Stoe & Cie, 2009)
;
_computing_data_reduction
;
X-RED (Stoe & Cie, 2009)
;
_computing_molecular_graphics
;
XP (Sheldrick, 2008)
;
_computing_publication_material
;
<i>WinGX</i> (Farrugia, 2012), <i>publCIF</i> (Westrip, 2010)
and
<i>shelXle</i> (H\"ubschle <i>et al.</i>,  2011)
;
_computing_structure_refinement
;
SHELXL2018 (Sheldrick, 2015b)
;
_computing_structure_solution
;
SHELXT2018 (Sheldrick, 2015a)
;
_diffrn_ambient_temperature 153
_diffrn_detector 'image plate (34 cm diameter)'
_diffrn_detector_area_resol_mean 6.67
_diffrn_measured_fraction_theta_full 0.997
_diffrn_measured_fraction_theta_max 0.997
_diffrn_measurement_device '2-circle goniometer'
_diffrn_measurement_device_type 'STOE IPDS 2T'
_diffrn_measurement_method 'rotation method'
_diffrn_radiation_monochromator 'plane graphite'
_diffrn_radiation_type 'Mo K\a'
_diffrn_radiation_wavelength 0.71073
_diffrn_reflns_av_R_equivalents 0.0277
_diffrn_reflns_av_unetI/netI 0.0118
_diffrn_reflns_limit_h_max 17
_diffrn_reflns_limit_h_min -17
_diffrn_reflns_limit_k_max 17
_diffrn_reflns_limit_k_min -17
_diffrn_reflns_limit_l_max 22
_diffrn_reflns_limit_l_min -22
_diffrn_reflns_number 25670
_diffrn_reflns_theta_full 25.242
_diffrn_reflns_theta_max 26.997
_diffrn_reflns_theta_min 2.989
_diffrn_source 'sealed X-ray tube, 12 x 0.4 mm long-fine focus'
_diffrn_source_current 40
_diffrn_source_power 2.000
_diffrn_source_voltage 50
_exptl_absorpt_coefficient_mu 0.093
_exptl_absorpt_correction_type none
_exptl_crystal_colour colourless
_exptl_crystal_density_diffrn 1.296
_exptl_crystal_description chunk
_exptl_crystal_F_000 1352
_exptl_crystal_size_max 0.100
_exptl_crystal_size_mid 0.050
_exptl_crystal_size_min 0.040
_refine_diff_density_max 0.308
_refine_diff_density_min -0.202
_refine_ls_extinction_method none
_refine_ls_goodness_of_fit_ref 1.053
_refine_ls_hydrogen_treatment mixed
_refine_ls_matrix_type full
_refine_ls_number_parameters 266
_refine_ls_number_reflns 3554
_refine_ls_number_restraints 95
_refine_ls_restrained_S_all 1.108
_refine_ls_R_factor_all 0.0446
_refine_ls_R_factor_gt 0.0395
_refine_ls_shift/su_max 0.002
_refine_ls_shift/su_mean 0.000
_refine_ls_structure_factor_coef Fsqd
_refine_ls_weighting_details 'w=1/[\s^2^(Fo^2^)+(0.0557P)^2^+2.0532P] where P=(Fo^2^+2Fc^2^)/3'
_refine_ls_weighting_scheme calc
_refine_ls_wR_factor_gt 0.1014
_refine_ls_wR_factor_ref 0.1067
_reflns_number_gt 3269
_reflns_number_total 3554
_reflns_threshold_expression 'I > 2\s(I)'
_cod_data_source_file bh4077.cif
_cod_data_source_block I
_cod_original_cell_volume 3253(2)
_cod_database_code 1569850
_shelx_estimated_absorpt_t_min 0.991
_shelx_estimated_absorpt_t_max 0.996

loop_
_space_group_symop_operation_xyz
'x, y, z'
'-x+1/2, -y+1/2, z+1/2'
'-y, x+1/2, z+1/4'
'y+1/2, -x, z+3/4'
'x+1/2, y+1/2, z+1/2'
'-x+1, -y+1, z+1'
'-y+1/2, x+1, z+3/4'
'y+1, -x+1/2, z+5/4'

loop_
_atom_site_type_symbol
_atom_site_label
_atom_site_fract_x
_atom_site_fract_y
_atom_site_fract_z
_atom_site_U_iso_or_equiv
_atom_site_adp_type
_atom_site_calc_flag
_atom_site_occupancy
_atom_site_disorder_assembly
_atom_site_disorder_group
N N1 0.38152(16) 0.16933(16) 0.54757(12) 0.0285(4) Uani d 1 . .
H H1N 0.376(2) 0.194(2) 0.504(2) 0.030(8) Uiso d 1 . .
N N2 0.27971(16) 0.29428(15) 0.58122(12) 0.0278(4) Uani d 1 . .
H H2N 0.285(2) 0.310(2) 0.533(2) 0.034(8) Uiso d 1 . .
O O1 0.31329(14) 0.17368(13) 0.66808(10) 0.0302(4) Uani d 1 . .
O O2 0.11068(16) 0.19008(15) 0.57508(14) 0.0445(5) Uani d 1 . .
O O3 0.02642(16) 0.30373(19) 0.63921(15) 0.0529(6) Uani d 1 . .
H H3O -0.023(4) 0.263(4) 0.627(5) 0.14(3) Uiso d 1 . .
C C1 0.3225(2) 0.5393(2) 0.54681(18) 0.0389(6) Uani d 1 . .
H H1 0.302627 0.524528 0.496096 0.047 Uiso calc 1 . .
C C2 0.4061(2) 0.5960(2) 0.55894(19) 0.0460(7) Uani d 1 . .
H H2A 0.442763 0.619510 0.516591 0.055 Uiso calc 1 . .
C C3 0.4360(2) 0.6185(2) 0.6331(2) 0.0497(8) Uani d 1 . .
H H3 0.493013 0.657049 0.641531 0.060 Uiso calc 1 . .
C C4 0.3818(3) 0.5840(2) 0.69431(19) 0.0466(7) Uani d 1 . .
H H4 0.401726 0.599088 0.744967 0.056 Uiso calc 1 . .
C C5 0.2986(2) 0.5276(2) 0.68217(16) 0.0380(6) Uani d 1 . .
H H5 0.262005 0.504595 0.724742 0.046 Uiso calc 1 . .
C C6 0.26774(19) 0.50397(18) 0.60822(16) 0.0313(5) Uani d 1 . .
C C7 0.17887(19) 0.44008(19) 0.59624(15) 0.0327(6) Uani d 1 . .
H H7A 0.161232 0.440197 0.541378 0.039 Uiso calc 1 . .
H H7B 0.122863 0.467660 0.625126 0.039 Uiso calc 1 . .
C C8 0.19711(18) 0.33349(18) 0.62249(14) 0.0283(5) Uani d 1 . .
H H8 0.213017 0.333795 0.678256 0.034 Uiso calc 1 . .
C C9 0.32327(17) 0.20934(17) 0.60329(13) 0.0252(5) Uani d 1 . .
C C10 0.43982(17) 0.08384(17) 0.55283(14) 0.0250(5) Uani d 1 . .
C C11 0.47052(18) 0.04159(18) 0.62133(14) 0.0275(5) Uani d 1 . .
H H11 0.450935 0.069967 0.668486 0.033 Uiso calc 1 . .
C C12 0.4700(2) 0.0413(2) 0.48385(14) 0.0341(6) Uani d 1 . .
H H12 0.449394 0.068988 0.436734 0.041 Uiso calc 1 . .
C C13 0.1072(2) 0.2663(2) 0.60914(15) 0.0370(6) Uani d 1 . .
O O4A 0.6924(5) 0.1252(4) 0.3577(7) 0.048(2) Uani d 0.571(15) A 1
C C14A 0.5578(8) 0.2254(9) 0.3317(12) 0.062(5) Uani d 0.571(15) A 1
H H14A 0.519420 0.224367 0.379670 0.074 Uiso calc 0.571(15) A 1
H H14B 0.515206 0.247603 0.289262 0.074 Uiso calc 0.571(15) A 1
C C15A 0.6031(10) 0.1256(10) 0.3148(10) 0.046(4) Uani d 0.571(15) A 1
H H15A 0.559079 0.071968 0.331644 0.055 Uiso calc 0.571(15) A 1
H H15B 0.616352 0.118003 0.259558 0.055 Uiso calc 0.571(15) A 1
C C16A 0.7185(6) 0.2206(5) 0.3801(6) 0.057(2) Uani d 0.571(15) A 1
H H16A 0.787187 0.234862 0.365513 0.068 Uiso calc 0.571(15) A 1
H H16B 0.711966 0.228135 0.436102 0.068 Uiso calc 0.571(15) A 1
C C17A 0.6488(4) 0.2893(4) 0.3391(4) 0.0483(19) Uani d 0.571(15) A 1
H H17A 0.674677 0.308654 0.288402 0.058 Uiso calc 0.571(15) A 1
H H17B 0.635496 0.348937 0.369627 0.058 Uiso calc 0.571(15) A 1
O O4B 0.6865(10) 0.1184(7) 0.3439(12) 0.081(5) Uani d 0.429(15) A 2
C C14B 0.5595(10) 0.2278(11) 0.3178(12) 0.043(4) Uani d 0.429(15) A 2
H H14C 0.491571 0.225648 0.337787 0.052 Uiso calc 0.429(15) A 2
H H14D 0.560401 0.268410 0.270882 0.052 Uiso calc 0.429(15) A 2
C C15B 0.5969(15) 0.1248(10) 0.3012(13) 0.046(4) Uani d 0.429(15) A 2
H H15C 0.549184 0.074772 0.318503 0.056 Uiso calc 0.429(15) A 2
H H15D 0.609168 0.115831 0.245904 0.056 Uiso calc 0.429(15) A 2
C C16B 0.7256(7) 0.2178(7) 0.3503(8) 0.053(3) Uani d 0.429(15) A 2
H H16C 0.748952 0.243547 0.300663 0.064 Uiso calc 0.429(15) A 2
H H16D 0.778608 0.222487 0.388781 0.064 Uiso calc 0.429(15) A 2
C C17B 0.6294(8) 0.2691(10) 0.3774(10) 0.088(4) Uani d 0.429(15) A 2
H H17C 0.610777 0.249281 0.429818 0.105 Uiso calc 0.429(15) A 2
H H17D 0.634210 0.341453 0.374449 0.105 Uiso calc 0.429(15) A 2

loop_
_atom_site_aniso_label
_atom_site_aniso_U_11
_atom_site_aniso_U_22
_atom_site_aniso_U_33
_atom_site_aniso_U_12
_atom_site_aniso_U_13
_atom_site_aniso_U_23
N1 0.0345(11) 0.0309(10) 0.0202(9) 0.0040(9) 0.0040(8) 0.0030(8)
N2 0.0338(11) 0.0261(10) 0.0235(10) 0.0025(8) 0.0050(8) 0.0009(8)
O1 0.0355(10) 0.0342(9) 0.0209(8) 0.0044(7) 0.0033(7) 0.0026(7)
O2 0.0431(11) 0.0363(11) 0.0540(13) -0.0057(8) -0.0076(10) -0.0039(9)
O3 0.0357(11) 0.0657(15) 0.0574(14) -0.0110(10) 0.0096(10) -0.0175(12)
C1 0.0424(15) 0.0388(14) 0.0355(13) 0.0037(12) 0.0062(12) -0.0026(12)
C2 0.0465(17) 0.0469(17) 0.0445(17) -0.0021(13) 0.0145(14) -0.0026(13)
C3 0.0425(16) 0.0437(17) 0.063(2) -0.0089(13) 0.0042(15) -0.0104(15)
C4 0.0492(18) 0.0451(17) 0.0454(16) -0.0092(14) -0.0022(13) -0.0104(13)
C5 0.0451(16) 0.0353(14) 0.0337(14) -0.0013(12) 0.0016(12) -0.0016(11)
C6 0.0337(13) 0.0249(11) 0.0353(13) 0.0066(10) 0.0010(10) -0.0003(10)
C7 0.0294(12) 0.0328(13) 0.0360(14) 0.0061(10) -0.0019(10) 0.0012(11)
C8 0.0277(11) 0.0333(12) 0.0240(11) 0.0004(10) 0.0008(9) 0.0005(9)
C9 0.0268(11) 0.0263(11) 0.0224(11) -0.0041(9) 0.0001(9) -0.0019(9)
C10 0.0250(11) 0.0284(11) 0.0218(10) -0.0018(9) 0.0011(9) 0.0006(9)
C11 0.0309(11) 0.0306(12) 0.0210(11) 0.0013(10) 0.0007(9) -0.0018(9)
C12 0.0396(14) 0.0427(15) 0.0199(11) 0.0115(12) 0.0000(10) 0.0012(10)
C13 0.0344(13) 0.0479(16) 0.0289(13) -0.0011(12) 0.0001(11) 0.0060(11)
O4A 0.038(3) 0.034(3) 0.072(5) -0.003(2) -0.021(3) -0.001(2)
C14A 0.048(6) 0.054(7) 0.083(9) 0.003(5) -0.003(5) -0.012(5)
C15A 0.037(5) 0.059(7) 0.043(5) -0.006(4) -0.002(3) -0.015(4)
C16A 0.057(3) 0.055(3) 0.059(3) 0.003(2) -0.009(2) -0.002(2)
C17A 0.049(3) 0.038(2) 0.058(3) 0.0014(19) 0.006(2) 0.000(2)
O4B 0.113(10) 0.064(6) 0.065(6) 0.058(6) -0.020(5) -0.008(5)
C14B 0.040(7) 0.047(7) 0.042(5) 0.024(5) -0.003(4) -0.003(4)
C15B 0.056(8) 0.025(6) 0.058(9) 0.009(5) 0.011(5) 0.010(5)
C16B 0.052(3) 0.053(3) 0.055(4) 0.001(2) -0.007(3) -0.003(3)
C17B 0.088(5) 0.087(5) 0.089(5) 0.009(3) -0.004(3) -0.004(3)

loop_
_atom_type_symbol
_atom_type_description
_atom_type_scat_dispersion_real
_atom_type_scat_dispersion_imag
_atom_type_scat_source
C C 0.0033 0.0016 'International Tables Vol C Tables 4.2.6.8 and 6.1.1.4'
H H 0.0000 0.0000 'International Tables Vol C Tables 4.2.6.8 and 6.1.1.4'
N N 0.0061 0.0033 'International Tables Vol C Tables 4.2.6.8 and 6.1.1.4'
O O 0.0106 0.0060 'International Tables Vol C Tables 4.2.6.8 and 6.1.1.4'

loop_
_geom_angle_atom_site_label_1
_geom_angle_atom_site_label_2
_geom_angle_atom_site_label_3
_geom_angle_site_symmetry_1
_geom_angle_site_symmetry_3
_geom_angle
_geom_angle_publ_flag
C9 N1 C10 . . 127.4(2) ?
C9 N1 H1N . . 116(2) ?
C10 N1 H1N . . 116(2) ?
C9 N2 C8 . . 121.0(2) ?
C9 N2 H2N . . 117(2) ?
C8 N2 H2N . . 117(2) ?
C13 O3 H3O . . 107(5) ?
C2 C1 C6 . . 120.8(3) ?
C2 C1 H1 . . 119.6 ?
C6 C1 H1 . . 119.6 ?
C1 C2 C3 . . 120.2(3) ?
C1 C2 H2A . . 119.9 ?
C3 C2 H2A . . 119.9 ?
C4 C3 C2 . . 119.4(3) ?
C4 C3 H3 . . 120.3 ?
C2 C3 H3 . . 120.3 ?
C3 C4 C5 . . 120.4(3) ?
C3 C4 H4 . . 119.8 ?
C5 C4 H4 . . 119.8 ?
C4 C5 C6 . . 121.0(3) ?
C4 C5 H5 . . 119.5 ?
C6 C5 H5 . . 119.5 ?
C1 C6 C5 . . 118.2(3) ?
C1 C6 C7 . . 121.5(3) ?
C5 C6 C7 . . 120.2(2) ?
C6 C7 C8 . . 111.9(2) ?
C6 C7 H7A . . 109.2 ?
C8 C7 H7A . . 109.2 ?
C6 C7 H7B . . 109.2 ?
C8 C7 H7B . . 109.2 ?
H7A C7 H7B . . 107.9 ?
N2 C8 C7 . . 109.0(2) ?
N2 C8 C13 . . 108.9(2) ?
C7 C8 C13 . . 112.6(2) ?
N2 C8 H8 . . 108.8 ?
C7 C8 H8 . . 108.8 ?
C13 C8 H8 . . 108.8 ?
O1 C9 N2 . . 123.1(2) ?
O1 C9 N1 . . 123.9(2) ?
N2 C9 N1 . . 113.0(2) ?
C11 C10 C12 . . 118.8(2) ?
C11 C10 N1 . . 124.4(2) ?
C12 C10 N1 . . 116.8(2) ?
C11 C11 C10 6_544 . 120.70(14) ?
C11 C11 H11 6_544 . 119.7 ?
C10 C11 H11 . . 119.7 ?
C12 C12 C10 6_544 . 120.52(15) ?
C12 C12 H12 6_544 . 119.7 ?
C10 C12 H12 . . 119.7 ?
O2 C13 O3 . . 124.4(3) ?
O2 C13 C8 . . 123.9(3) ?
O3 C13 C8 . . 111.8(3) ?
C16A O4A C15A . . 111.0(7) ?
C15A C14A C17A . . 101.4(8) ?
C15A C14A H14A . . 111.5 ?
C17A C14A H14A . . 111.5 ?
C15A C14A H14B . . 111.5 ?
C17A C14A H14B . . 111.5 ?
H14A C14A H14B . . 109.3 ?
O4A C15A C14A . . 104.3(7) ?
O4A C15A H15A . . 110.9 ?
C14A C15A H15A . . 110.9 ?
O4A C15A H15B . . 110.9 ?
C14A C15A H15B . . 110.9 ?
H15A C15A H15B . . 108.9 ?
O4A C16A C17A . . 106.4(6) ?
O4A C16A H16A . . 110.5 ?
C17A C16A H16A . . 110.5 ?
O4A C16A H16B . . 110.5 ?
C17A C16A H16B . . 110.5 ?
H16A C16A H16B . . 108.6 ?
C16A C17A C14A . . 101.4(6) ?
C16A C17A H17A . . 111.5 ?
C14A C17A H17A . . 111.5 ?
C16A C17A H17B . . 111.5 ?
C14A C17A H17B . . 111.5 ?
H17A C17A H17B . . 109.3 ?
C15B O4B C16B . . 107.1(10) ?
C15B C14B C17B . . 105.2(7) ?
C15B C14B H14C . . 110.7 ?
C17B C14B H14C . . 110.7 ?
C15B C14B H14D . . 110.7 ?
C17B C14B H14D . . 110.7 ?
H14C C14B H14D . . 108.8 ?
O4B C15B C14B . . 104.0(8) ?
O4B C15B H15C . . 111.0 ?
C14B C15B H15C . . 111.0 ?
O4B C15B H15D . . 111.0 ?
C14B C15B H15D . . 111.0 ?
H15C C15B H15D . . 109.0 ?
O4B C16B C17B . . 97.6(8) ?
O4B C16B H16C . . 112.2 ?
C17B C16B H16C . . 112.2 ?
O4B C16B H16D . . 112.2 ?
C17B C16B H16D . . 112.2 ?
H16C C16B H16D . . 109.8 ?
C14B C17B C16B . . 98.8(10) ?
C14B C17B H17C . . 112.0 ?
C16B C17B H17C . . 112.0 ?
C14B C17B H17D . . 112.0 ?
C16B C17B H17D . . 112.0 ?
H17C C17B H17D . . 109.7 ?

loop_
_geom_bond_atom_site_label_1
_geom_bond_atom_site_label_2
_geom_bond_site_symmetry_2
_geom_bond_distance
_geom_bond_publ_flag
N1 C9 . 1.371(3) ?
N1 C10 . 1.413(3) ?
N1 H1N . 0.84(4) ?
N2 C9 . 1.357(3) ?
N2 C8 . 1.441(3) ?
N2 H2N . 0.88(3) ?
O1 C9 . 1.241(3) ?
O2 C13 . 1.199(4) ?
O3 C13 . 1.324(4) ?
O3 H3O . 0.90(3) ?
C1 C2 . 1.393(5) ?
C1 C6 . 1.395(4) ?
C1 H1 . 0.9500 ?
C2 C3 . 1.395(5) ?
C2 H2A . 0.9500 ?
C3 C4 . 1.383(5) ?
C3 H3 . 0.9500 ?
C4 C5 . 1.387(4) ?
C4 H4 . 0.9500 ?
C5 C6 . 1.399(4) ?
C5 H5 . 0.9500 ?
C6 C7 . 1.507(4) ?
C7 C8 . 1.544(3) ?
C7 H7A . 0.9900 ?
C7 H7B . 0.9900 ?
C8 C13 . 1.547(4) ?
C8 H8 . 1.0000 ?
C10 C11 . 1.395(3) ?
C10 C12 . 1.402(3) ?
C11 C11 6_544 1.390(5) ?
C11 H11 . 0.9500 ?
C12 C12 6_544 1.390(5) ?
C12 H12 . 0.9500 ?
O4A C16A . 1.405(8) ?
O4A C15A . 1.430(8) ?
C14A C15A . 1.522(9) ?
C14A C17A . 1.522(10) ?
C14A H14A . 0.9900 ?
C14A H14B . 0.9900 ?
C15A H15A . 0.9900 ?
C15A H15B . 0.9900 ?
C16A C17A . 1.515(8) ?
C16A H16A . 0.9900 ?
C16A H16B . 0.9900 ?
C17A H17A . 0.9900 ?
C17A H17B . 0.9900 ?
O4B C15B . 1.435(10) ?
O4B C16B . 1.460(10) ?
C14B C15B . 1.521(9) ?
C14B C17B . 1.521(11) ?
C14B H14C . 0.9900 ?
C14B H14D . 0.9900 ?
C15B H15C . 0.9900 ?
C15B H15D . 0.9900 ?
C16B C17B . 1.560(10) ?
C16B H16C . 0.9900 ?
C16B H16D . 0.9900 ?
C17B H17C . 0.9900 ?
C17B H17D . 0.9900 ?

loop_
_geom_hbond_atom_site_label_D
_geom_hbond_atom_site_label_H
_geom_hbond_atom_site_label_A
_geom_hbond_site_symmetry_A
_geom_hbond_distance_DH
_geom_hbond_distance_HA
_geom_hbond_distance_DA
_geom_hbond_angle_DHA
_geom_hbond_publ_flag
N1 H1N O1 7_544 0.84(4) 2.32(3) 3.091(3) 153(3) yes
N2 H2N O1 7_544 0.88(3) 2.08(4) 2.937(3) 163(3) yes
O3 H3O O4A 3_545 0.90(3) 1.73(3) 2.623(7) 175(7) yes
C5 H5 O2 8_454 0.95 2.55 3.464(4) 160.8 yes
C8 H8 O2 8_454 1.00 2.70 3.629(4) 155.0 yes
C11 H11 O1 . 0.95 2.35 2.916(3) 117.8 yes
C14A H14B O3 2_554 0.99 2.78 3.581(18) 138.8 yes
C16A H16A <i>Cg</i>1 1_565 0.99 2.61 3.497(8) 149 yes
C16B H16D <i>Cg</i>1 1_565 0.99 2.82 3.449(10) 122 yes
C17A H17B <i>Cg</i>2 4_564 0.99 3.00 3.574(8) 117.7 yes

loop_
_geom_torsion_atom_site_label_1
_geom_torsion_atom_site_label_2
_geom_torsion_atom_site_label_3
_geom_torsion_atom_site_label_4
_geom_torsion_site_symmetry_1
_geom_torsion_site_symmetry_2
_geom_torsion_site_symmetry_3
_geom_torsion_site_symmetry_4
_geom_torsion
_geom_torsion_publ_flag
C6 C1 C2 C3 . . . . -0.1(5) ?
C1 C2 C3 C4 . . . . -0.1(5) ?
C2 C3 C4 C5 . . . . 0.1(5) ?
C3 C4 C5 C6 . . . . 0.2(5) ?
C2 C1 C6 C5 . . . . 0.4(4) ?
C2 C1 C6 C7 . . . . -178.2(3) ?
C4 C5 C6 C1 . . . . -0.5(4) ?
C4 C5 C6 C7 . . . . 178.2(3) ?
C1 C6 C7 C8 . . . . 110.2(3) ?
C5 C6 C7 C8 . . . . -68.4(3) ?
C9 N2 C8 C7 . . . . 167.2(2) ?
C9 N2 C8 C13 . . . . -69.6(3) ?
C6 C7 C8 N2 . . . . -57.9(3) ?
C6 C7 C8 C13 . . . . -178.9(2) ?
C8 N2 C9 O1 . . . . -18.6(4) ?
C8 N2 C9 N1 . . . . 163.4(2) ?
C10 N1 C9 O1 . . . . -0.6(4) ?
C10 N1 C9 N2 . . . . 177.4(2) ?
C9 N1 C10 C11 . . . . -19.7(4) ?
C9 N1 C10 C12 . . . . 161.9(2) ?
C12 C10 C11 C11 . . . 6_544 -0.4(4) ?
N1 C10 C11 C11 . . . 6_544 -178.7(3) ?
C11 C10 C12 C12 . . . 6_544 -0.4(5) ?
N1 C10 C12 C12 . . . 6_544 178.1(3) ?
N2 C8 C13 O2 . . . . 5.8(4) ?
C7 C8 C13 O2 . . . . 126.8(3) ?
N2 C8 C13 O3 . . . . -173.6(2) ?
C7 C8 C13 O3 . . . . -52.6(3) ?
C16A O4A C15A C14A . . . . -16.5(18) ?
C17A C14A C15A O4A . . . . 34.2(17) ?
C15A O4A C16A C17A . . . . -8.6(15) ?
O4A C16A C17A C14A . . . . 29.8(13) ?
C15A C14A C17A C16A . . . . -38.3(15) ?
C16B O4B C15B C14B . . . . -28(2) ?
C17B C14B C15B O4B . . . . -6(2) ?
C15B O4B C16B C17B . . . . 48.8(18) ?
C15B C14B C17B C16B . . . . 34(2) ?
O4B C16B C17B C14B . . . . -48.8(16) ?
